data_1001636
loop_
_publ_author_name
'Pelloquin, D'
'Hervieu, M'
'Malo, S'
'Michel, C'
'Maignan, A'
'Raveau, B'

_publ_section_title
;
Two transition-metal-substituted superconducting mercury-based
oxycarbonates, Hg(1-x) Mx Sr4 Cu2 (C O3) O(6+d) (M=Cr and Mo)
;
_journal_coden_ASTM PHYCE6
_journal_name_full 'Physica C (Amsterdam) (152,1988-)'
_journal_page_first 1
_journal_page_last 10
_journal_paper_doi 10.1016/0921-4534(95)00131-X
_journal_volume 246
_journal_year 1995
_chemical_formula_structural '(Hg0.52 Mo0.48) Sr4 Cu2 (C O3) O6.21'
_chemical_formula_sum 'C Cu2 Hg0.52 Mo0.48 O9.21 Sr4'
_chemical_name_systematic
;
Mercury molybdenum strontium copper carbonate oxide (0.5/0.5/4/2/1/6.21)
;
_space_group_IT_number 123
_symmetry_cell_setting tetragonal
_symmetry_Int_Tables_number 123
_symmetry_space_group_name_Hall '-P 4 2'
_symmetry_space_group_name_H-M 'P 4/m m m'
_cell_angle_alpha 90
_cell_angle_beta 90
_cell_angle_gamma 90
_cell_formula_units_Z 1
_cell_length_a 3.8448(1)
_cell_length_b 3.8448(1)
_cell_length_c 16.31729(70)
_cell_volume 241.2
_refine_ls_R_factor_all 0.1
_cod_depositor_comments
;
 Correcting the summary chemical formula by changing it from
 'Cu2 Hg0.52 Mo0.48 O9.21 Sr4' to 'C Cu2 Hg0.52 Mo0.48 O9.21 Sr4'.

 Antanas Vaitkus,
 2018-07-07
;
_cod_original_formula_sum 'Cu2 Hg.52 Mo.48 O9.21 Sr4'
_cod_database_code 1001636

loop_
_symmetry_equiv_pos_as_xyz
x,y,z
-x,-y,z
-x,y,z
x,-y,z
-y,x,z
y,-x,z
y,x,z
-y,-x,z
-x,-y,-z
x,y,-z
x,-y,-z
-x,y,-z
y,-x,-z
-y,x,-z
-y,-x,-z
y,x,-z

loop_
_atom_site_label
_atom_site_type_symbol
_atom_site_symmetry_multiplicity
_atom_site_Wyckoff_symbol
_atom_site_fract_x
_atom_site_fract_y
_atom_site_fract_z
_atom_site_occupancy
_atom_site_attached_hydrogens
_atom_site_calc_flag
Hg1 Hg2+ 1 a 0. 0. 0. 0.52(1) 0 d
Mo1 Mo2+ 1 a 0. 0. 0. 0.48(1) 0 d
Sr1 Sr2+ 2 h 0.5 0.5 0.1573(3) 1. 0 d
Sr2 Sr2+ 2 h 0.5 0.5 0.3759(3) 1. 0 d
Cu1 Cu2+ 2 g 0. 0. 0.2657(3) 1. 0 d
C1 C4+ 1 b 0. 0. 0.5 1. 0 d
O1 O2- 1 c 0.5 0.5 0. 0.21(4) 0 d
O2 O2- 2 g 0. 0. 0.1183(3) 1. 0 d
O3 O2- 2 g 0. 0. 0.4238(5) 1. 0 d
O4 O2- 4 m 0.675 0. 0.5 0.25 0 d
O5 O2- 4 i 0.5 0. 0.2807(4) 1. 0 d

loop_
_atom_type_symbol
_atom_type_oxidation_number
Hg2+ 2.000
Mo2+ 2.000
Sr2+ 2.000
Cu2+ 2.210
C4+ 4.000
O2- -2.000
